data_4026669
loop_
_publ_author_name
'Makhluf J. Haddadin'
'Mirna El-Khatib'
'Tharallah A. Shoker'
'Christine M. Beavers'
'Marilyn M. Olmstead'
'James C. Fettinger'
'Kelli M. Farber'
'Mark J. Kurth'

_publ_section_title
;
 Quinoxalino[2,3-c]cinnolines and Their 5-N-Oxide: Alkoxylation of
 Methyl-Substituted Quinoxalino[2,3-c]cinnolines to Acetals and
 Orthoesters
;
_journal_name_full 'Journal of Organic Chemistry'
_journal_page_first 8421
_journal_page_last 8427
_journal_paper_doi 10.1021/jo201687x
_journal_volume 76
_journal_year 2011
_chemical_formula_moiety 'C17 H14 N4 O2'
_chemical_formula_sum 'C17 H14 N4 O2'
_chemical_formula_weight 306.32
_chemical_name_common 'Compound 11'
_chemical_name_systematic
; 
 10-(Dimethoxymethyl)quinoxalino[2,3-c]cinnoline 
;
_space_group_IT_number 33
_symmetry_cell_setting orthorhombic
_symmetry_space_group_name_Hall 'P 2c -2n'
_symmetry_space_group_name_H-M 'P n a 21'
_atom_sites_solution_hydrogens geom
_atom_sites_solution_primary direct
_atom_sites_solution_secondary difmap
_audit_creation_method SHELXL-97
_cell_angle_alpha 90.00
_cell_angle_beta 90.00
_cell_angle_gamma 90.00
_cell_formula_units_Z 4
_cell_length_a 28.7457(18)
_cell_length_b 11.6165(8)
_cell_length_c 4.2085(3)
_cell_measurement_reflns_used 4057
_cell_measurement_temperature 90(2)
_cell_measurement_theta_max 67.74
_cell_measurement_theta_min 4.10
_cell_volume 1405.32(16)
_computing_cell_refinement 'SAINT (7.68A) (Bruker, 2009)'
_computing_data_collection 'Apex2 (2010-11.3) (Bruker, 2010)'
_computing_data_reduction 'SAINT (7.68A) (Bruker, 2009)'
_computing_molecular_graphics 'SHELXTL 5.1, XP (Sheldrick, 1994)'
_computing_publication_material SHELXL97
_computing_structure_refinement 'SHELXL-97 (Sheldrick, 2008)'
_computing_structure_solution 'SHELXS-97 (Sheldrick, 2008)'
_diffrn_ambient_temperature 90(2)
_diffrn_measured_fraction_theta_full 0.985
_diffrn_measured_fraction_theta_max 0.986
_diffrn_measurement_device_type 'Bruker APEX-II DUO CCD'
_diffrn_measurement_method '\f and \w scans'
_diffrn_radiation_monochromator graphite
_diffrn_radiation_source 'fine-focus sealed tube'
_diffrn_radiation_type CuK\a
_diffrn_radiation_wavelength 1.54178
_diffrn_reflns_av_R_equivalents 0.0409
_diffrn_reflns_av_sigmaI/netI 0.0432
_diffrn_reflns_limit_h_max 34
_diffrn_reflns_limit_h_min -34
_diffrn_reflns_limit_k_max 13
_diffrn_reflns_limit_k_min -13
_diffrn_reflns_limit_l_max 4
_diffrn_reflns_limit_l_min -5
_diffrn_reflns_number 7334
_diffrn_reflns_theta_full 68.16
_diffrn_reflns_theta_max 68.16
_diffrn_reflns_theta_min 3.07
_exptl_absorpt_coefficient_mu 0.808
_exptl_absorpt_correction_T_max 0.9607
_exptl_absorpt_correction_T_min 0.8474
_exptl_absorpt_correction_type numerical
_exptl_absorpt_process_details 'SADABS 2008/2 (Sheldrick, 2008)'
_exptl_crystal_colour Orange
_exptl_crystal_density_diffrn 1.448
_exptl_crystal_description Rod
_exptl_crystal_F_000 640
_exptl_crystal_size_max 0.21
_exptl_crystal_size_mid 0.05
_exptl_crystal_size_min 0.05
_refine_diff_density_max 0.171
_refine_diff_density_min -0.196
_refine_diff_density_rms 0.041
_refine_ls_abs_structure_details 'Flack H D (1983), Acta Cryst. A39, 876-881'
_refine_ls_abs_structure_Flack 0.2(3)
_refine_ls_extinction_method none
_refine_ls_goodness_of_fit_ref 1.106
_refine_ls_hydrogen_treatment mixed
_refine_ls_matrix_type full
_refine_ls_number_parameters 264
_refine_ls_number_reflns 2384
_refine_ls_number_restraints 1
_refine_ls_restrained_S_all 1.106
_refine_ls_R_factor_all 0.0478
_refine_ls_R_factor_gt 0.0454
_refine_ls_shift/su_max 0.000
_refine_ls_shift/su_mean 0.000
_refine_ls_structure_factor_coef Fsqd
_refine_ls_weighting_details 'calc w=1/[\s^2^(Fo^2^)+(0.0977P)^2^+0.0184P] where P=(Fo^2^+2Fc^2^)/3'
_refine_ls_weighting_scheme calc
_refine_ls_wR_factor_gt 0.1290
_refine_ls_wR_factor_ref 0.1314
_reflns_number_gt 2243
_reflns_number_total 2384
_reflns_threshold_expression >2sigma(I)
_cod_data_source_file jo201687x_si_002.cif
_cod_data_source_block jf2006f
_cod_database_code 4026669

loop_
_symmetry_equiv_pos_as_xyz
'x, y, z'
'-x, -y, z+1/2'
'x+1/2, -y+1/2, z'
'-x+1/2, y+1/2, z+1/2'

loop_
_atom_site_label
_atom_site_type_symbol
_atom_site_fract_x
_atom_site_fract_y
_atom_site_fract_z
_atom_site_U_iso_or_equiv
_atom_site_adp_type
_atom_site_occupancy
_atom_site_symmetry_multiplicity
_atom_site_calc_flag
C1 C 0.39433(8) 1.1384(2) 0.7663(6) 0.0239(5) Uani 1 1 d
H1 H 0.3774(9) 1.193(2) 0.884(8) 0.017(6) Uiso 1 1 d
C1A C 0.38005(8) 1.0214(2) 0.8029(6) 0.0234(5) Uani 1 1 d
C2 C 0.43197(8) 1.1648(2) 0.5849(6) 0.0246(5) Uani 1 1 d
C3 C 0.45615(8) 1.0770(2) 0.4135(6) 0.0257(5) Uani 1 1 d
H3 H 0.4821(10) 1.098(2) 0.277(8) 0.027(7) Uiso 1 1 d
C4 C 0.44378(8) 0.9642(2) 0.4429(6) 0.0252(5) Uani 1 1 d
H4 H 0.4580(12) 0.902(3) 0.324(9) 0.042(9) Uiso 1 1 d
C4A C 0.40632(8) 0.9323(2) 0.6432(6) 0.0241(5) Uani 1 1 d
C5A C 0.36113(8) 0.7967(2) 0.8782(6) 0.0248(5) Uani 1 1 d
N5 N 0.39619(7) 0.82029(17) 0.6858(5) 0.0262(5) Uani 1 1 d
N6 N 0.35221(7) 0.67872(16) 0.9208(6) 0.0290(5) Uani 1 1 d
C7A C 0.28839(8) 0.7264(2) 1.2370(7) 0.0260(5) Uani 1 1 d
N7 N 0.31799(7) 0.64595(18) 1.0905(6) 0.0295(5) Uani 1 1 d
C8 C 0.25068(9) 0.6818(2) 1.4059(7) 0.0287(5) Uani 1 1 d
H8 H 0.2466(12) 0.603(3) 1.428(9) 0.043(9) Uiso 1 1 d
C9 C 0.22022(9) 0.7546(2) 1.5567(7) 0.0287(5) Uani 1 1 d
H9 H 0.1945(10) 0.723(3) 1.680(9) 0.030(7) Uiso 1 1 d
C10 C 0.22734(9) 0.8745(2) 1.5433(7) 0.0286(5) Uani 1 1 d
H10 H 0.2077(10) 0.926(2) 1.650(8) 0.022(7) Uiso 1 1 d
C11 C 0.26443(8) 0.9197(2) 1.3787(6) 0.0251(5) Uani 1 1 d
H11 H 0.2700(9) 0.998(2) 1.379(7) 0.022(7) Uiso 1 1 d
C11A C 0.29543(8) 0.84658(19) 1.2193(7) 0.0245(5) Uani 1 1 d
C11B C 0.33415(8) 0.8841(2) 1.0295(6) 0.0240(5) Uani 1 1 d
N11 N 0.34368(7) 0.99630(16) 0.9922(5) 0.0234(4) Uani 1 1 d
C12 C 0.45277(8) 1.2851(2) 0.5673(7) 0.0248(5) Uani 1 1 d
H12 H 0.4584(9) 1.308(2) 0.348(6) 0.009(6) Uiso 1 1 d
C13 C 0.52712(9) 1.3679(2) 0.6653(8) 0.0325(6) Uani 1 1 d
H13A H 0.5344(12) 1.365(3) 0.449(11) 0.039(9) Uiso 1 1 d
H13B H 0.5561(11) 1.351(2) 0.794(8) 0.029(8) Uiso 1 1 d
H13C H 0.5150(11) 1.443(3) 0.740(10) 0.039(9) Uiso 1 1 d
O13 O 0.49509(5) 1.27630(14) 0.7318(5) 0.0284(4) Uani 1 1 d
C14 C 0.38948(8) 1.4155(2) 0.5227(8) 0.0300(5) Uani 1 1 d
H14A H 0.4007(10) 1.440(3) 0.318(9) 0.030(8) Uiso 1 1 d
H14B H 0.3764(11) 1.481(3) 0.640(9) 0.032(8) Uiso 1 1 d
H14C H 0.3630(12) 1.360(3) 0.487(9) 0.037(9) Uiso 1 1 d
O14 O 0.42534(6) 1.36998(14) 0.7186(5) 0.0270(4) Uani 1 1 d

loop_
_atom_site_aniso_label
_atom_site_aniso_U_11
_atom_site_aniso_U_22
_atom_site_aniso_U_33
_atom_site_aniso_U_23
_atom_site_aniso_U_13
_atom_site_aniso_U_12
C1 0.0218(11) 0.0254(11) 0.0246(13) 0.0003(10) -0.0015(10) 0.0056(8)
C1A 0.0191(10) 0.0283(12) 0.0228(12) 0.0014(9) -0.0056(9) 0.0016(9)
C2 0.0200(10) 0.0287(12) 0.0249(12) 0.0013(9) -0.0028(9) 0.0040(9)
C3 0.0192(10) 0.0313(12) 0.0268(12) 0.0009(10) -0.0011(10) 0.0031(8)
C4 0.0210(11) 0.0278(11) 0.0268(12) -0.0038(10) -0.0035(10) 0.0048(9)
C4A 0.0183(10) 0.0263(11) 0.0278(12) -0.0006(9) -0.0062(9) 0.0026(8)
C5A 0.0222(11) 0.0255(11) 0.0266(12) -0.0014(9) -0.0068(10) 0.0021(8)
N5 0.0244(10) 0.0250(9) 0.0292(12) -0.0016(9) -0.0048(9) 0.0031(7)
N6 0.0278(10) 0.0241(10) 0.0351(12) -0.0015(9) -0.0048(10) 0.0010(8)
C7A 0.0247(11) 0.0237(11) 0.0296(13) -0.0008(9) -0.0064(10) 0.0008(9)
N7 0.0300(11) 0.0240(10) 0.0344(12) -0.0011(8) -0.0020(10) 0.0005(8)
C8 0.0312(12) 0.0231(11) 0.0319(13) 0.0029(10) -0.0061(11) -0.0044(9)
C9 0.0244(11) 0.0304(12) 0.0312(12) 0.0023(11) -0.0055(10) -0.0047(9)
C10 0.0248(12) 0.0298(12) 0.0311(13) 0.0025(10) -0.0025(10) 0.0006(9)
C11 0.0234(11) 0.0226(11) 0.0293(13) 0.0009(9) -0.0055(10) -0.0015(8)
C11A 0.0227(11) 0.0229(11) 0.0279(12) 0.0008(10) -0.0077(11) 0.0007(8)
C11B 0.0223(11) 0.0238(11) 0.0259(12) -0.0004(9) -0.0078(9) 0.0009(8)
N11 0.0199(9) 0.0235(9) 0.0268(11) 0.0000(8) -0.0008(8) 0.0008(7)
C12 0.0213(11) 0.0280(11) 0.0249(13) 0.0008(10) 0.0022(9) 0.0026(9)
C13 0.0263(12) 0.0258(11) 0.0454(17) 0.0017(11) 0.0020(11) -0.0030(9)
O13 0.0220(8) 0.0268(8) 0.0363(10) 0.0037(8) -0.0014(8) -0.0015(6)
C14 0.0254(12) 0.0267(11) 0.0381(15) 0.0006(11) -0.0008(10) 0.0063(9)
O14 0.0220(8) 0.0263(8) 0.0327(10) -0.0024(7) 0.0004(8) 0.0038(6)

loop_
_atom_type_symbol
_atom_type_description
_atom_type_scat_dispersion_real
_atom_type_scat_dispersion_imag
_atom_type_scat_source
C C 0.0181 0.0091 'International Tables Vol C Tables 4.2.6.8 and 6.1.1.4'
H H 0.0000 0.0000 'International Tables Vol C Tables 4.2.6.8 and 6.1.1.4'
N N 0.0311 0.0180 'International Tables Vol C Tables 4.2.6.8 and 6.1.1.4'
O O 0.0492 0.0322 'International Tables Vol C Tables 4.2.6.8 and 6.1.1.4'

loop_
_geom_angle_atom_site_label_1
_geom_angle_atom_site_label_2
_geom_angle_atom_site_label_3
_geom_angle
C2 C1 C1A 120.3(2)
C2 C1 H1 123.6(16)
C1A C1 H1 116.0(17)
N11 C1A C1 119.6(2)
N11 C1A C4A 121.7(2)
C1 C1A C4A 118.7(2)
C1 C2 C3 120.6(2)
C1 C2 C12 123.2(2)
C3 C2 C12 116.1(2)
C4 C3 C2 120.9(2)
C4 C3 H3 120.0(17)
C2 C3 H3 119.1(17)
C3 C4 C4A 120.2(2)
C3 C4 H4 124(2)
C4A C4 H4 116(2)
N5 C4A C4 119.8(2)
N5 C4A C1A 121.1(2)
C4 C4A C1A 119.1(2)
N5 C5A N6 114.8(2)
N5 C5A C11B 122.7(2)
N6 C5A C11B 122.5(2)
C5A N5 C4A 116.6(2)
N7 N6 C5A 120.3(2)
C8 C7A N7 116.5(2)
C8 C7A C11A 120.3(2)
N7 C7A C11A 123.2(2)
N6 N7 C7A 121.0(2)
C9 C8 C7A 120.2(2)
C9 C8 H8 119(2)
C7A C8 H8 121(2)
C8 C9 C10 119.8(2)
C8 C9 H9 120.1(18)
C10 C9 H9 120.0(18)
C11 C10 C9 120.7(2)
C11 C10 H10 117.4(17)
C9 C10 H10 121.9(18)
C10 C11 C11A 120.1(2)
C10 C11 H11 120.6(18)
C11A C11 H11 119.3(18)
C11 C11A C7A 118.9(2)
C11 C11A C11B 125.0(2)
C7A C11A C11B 116.1(2)
N11 C11B C5A 121.9(2)
N11 C11B C11A 121.2(2)
C5A C11B C11A 116.9(2)
C11B N11 C1A 116.0(2)
O13 C12 O14 108.1(2)
O13 C12 C2 104.48(18)
O14 C12 C2 113.5(2)
O13 C12 H12 110.0(15)
O14 C12 H12 109.3(14)
C2 C12 H12 111.2(14)
O13 C13 H13A 108(2)
O13 C13 H13B 106.5(17)
H13A C13 H13B 109(3)
O13 C13 H13C 111(2)
H13A C13 H13C 115(3)
H13B C13 H13C 107(3)
C12 O13 C13 113.96(19)
O14 C14 H14A 112.7(18)
O14 C14 H14B 106(2)
H14A C14 H14B 110(3)
O14 C14 H14C 113(2)
H14A C14 H14C 108(3)
H14B C14 H14C 106(3)
C12 O14 C14 113.7(2)

loop_
_geom_bond_atom_site_label_1
_geom_bond_atom_site_label_2
_geom_bond_distance
C1 C2 1.359(4)
C1 C1A 1.428(3)
C1 H1 0.94(3)
C1A N11 1.346(3)
C1A C4A 1.447(3)
C2 C3 1.430(3)
C2 C12 1.521(3)
C3 C4 1.363(3)
C3 H3 0.98(3)
C4 C4A 1.417(3)
C4 H4 0.97(4)
C4A N5 1.346(3)
C5A N5 1.322(3)
C5A N6 1.405(3)
C5A C11B 1.428(3)
N6 N7 1.274(3)
C7A C8 1.396(4)
C7A N7 1.406(3)
C7A C11A 1.413(3)
C8 C9 1.372(4)
C8 H8 0.92(4)
C9 C10 1.409(3)
C9 H9 0.97(3)
C10 C11 1.376(4)
C10 H10 0.94(3)
C11 C11A 1.403(3)
C11 H11 0.92(3)
C11A C11B 1.437(4)
C11B N11 1.341(3)
C12 O13 1.404(3)
C12 O14 1.414(3)
C12 H12 0.97(3)
C13 O13 1.435(3)
C13 H13A 0.94(5)
C13 H13B 1.01(3)
C13 H13C 0.99(3)
C14 O14 1.422(3)
C14 H14A 0.96(4)
C14 H14B 0.98(3)
C14 H14C 1.01(3)

loop_
_geom_torsion_atom_site_label_1
_geom_torsion_atom_site_label_2
_geom_torsion_atom_site_label_3
_geom_torsion_atom_site_label_4
_geom_torsion
C2 C1 C1A N11 177.7(2)
C2 C1 C1A C4A -0.1(3)
C1A C1 C2 C3 3.6(4)
C1A C1 C2 C12 -172.3(2)
C1 C2 C3 C4 -3.9(4)
C12 C2 C3 C4 172.3(2)
C2 C3 C4 C4A 0.4(4)
C3 C4 C4A N5 -175.9(2)
C3 C4 C4A C1A 3.1(3)
N11 C1A C4A N5 -2.0(3)
C1 C1A C4A N5 175.7(2)
N11 C1A C4A C4 179.0(2)
C1 C1A C4A C4 -3.3(3)
N6 C5A N5 C4A -178.9(2)
C11B C5A N5 C4A 1.5(3)
C4 C4A N5 C5A 179.3(2)
C1A C4A N5 C5A 0.3(3)
N5 C5A N6 N7 -177.0(2)
C11B C5A N6 N7 2.6(4)
C5A N6 N7 C7A 0.3(4)
C8 C7A N7 N6 177.2(3)
C11A C7A N7 N6 -2.9(4)
N7 C7A C8 C9 179.8(2)
C11A C7A C8 C9 -0.2(4)
C7A C8 C9 C10 -0.6(4)
C8 C9 C10 C11 0.4(4)
C9 C10 C11 C11A 0.6(4)
C10 C11 C11A C7A -1.3(4)
C10 C11 C11A C11B 177.3(2)
C8 C7A C11A C11 1.1(4)
N7 C7A C11A C11 -178.8(2)
C8 C7A C11A C11B -177.6(2)
N7 C7A C11A C11B 2.4(4)
N5 C5A C11B N11 -1.9(4)
N6 C5A C11B N11 178.5(2)
N5 C5A C11B C11A 176.7(2)
N6 C5A C11B C11A -2.8(3)
C11 C11A C11B N11 0.3(4)
C7A C11A C11B N11 179.0(2)
C11 C11A C11B C5A -178.3(2)
C7A C11A C11B C5A 0.3(3)
C5A C11B N11 C1A 0.2(3)
C11A C11B N11 C1A -178.4(2)
C1 C1A N11 C11B -176.1(2)
C4A C1A N11 C11B 1.6(3)
C1 C2 C12 O13 108.7(2)
C3 C2 C12 O13 -67.4(3)
C1 C2 C12 O14 -8.9(4)
C3 C2 C12 O14 175.0(2)
O14 C12 O13 C13 -76.8(3)
C2 C12 O13 C13 161.9(2)
O13 C12 O14 C14 159.7(2)
C2 C12 O14 C14 -84.8(3)

loop_
_cod_related_entry_id
_cod_related_entry_database
_cod_related_entry_code
1 ChemSpider 30659420
